data_2226209
loop_
_publ_author_name
'Apostolova, Margarita D.'
'Nikolova, Rositsa P.'
'Shivachev, Boris L.'

_publ_section_title
;
 (4-Carbamoylphenyl)boronic acid
;
_journal_coeditor_code LH2998
_journal_issue 6
_journal_name_full 'Acta Crystallographica Section E'
_journal_page_first o1273
_journal_paper_doi 10.1107/S1600536810014789
_journal_volume 66
_journal_year 2010
_chemical_formula_iupac 'C7 H8 B N O3'
_chemical_formula_moiety 'C7 H8 B N O3'
_chemical_formula_sum 'C7 H8 B N O3'
_chemical_formula_weight 164.95
_chemical_melting_point ?
_chemical_name_systematic
;
(4-carbamoylphenyl)boronic acid
;
_space_group_IT_number 2
_symmetry_cell_setting triclinic
_symmetry_space_group_name_Hall '-P 1'
_symmetry_space_group_name_H-M 'P -1'
_atom_sites_solution_hydrogens geom
_atom_sites_solution_primary direct
_atom_sites_solution_secondary difmap
_audit_creation_method SHELXL-97
_cell_angle_alpha 103.912(13)
_cell_angle_beta 98.69(2)
_cell_angle_gamma 93.136(14)
_cell_formula_units_Z 1
_cell_length_a 4.997(2)
_cell_length_b 5.351(2)
_cell_length_c 7.2967(16)
_cell_measurement_reflns_used 22
_cell_measurement_temperature 290(2)
_cell_measurement_theta_max 19.78
_cell_measurement_theta_min 17.97
_cell_volume 186.36(11)
_computing_cell_refinement 'CAD-4 EXPRESS (Enraf--Nonius, 1994)'
_computing_data_collection 'CAD-4 EXPRESS (Enraf--Nonius, 1994)'
_computing_data_reduction 'XCAD4 (Harms & Wocadlo, 1995)'
_computing_molecular_graphics 'ORTEP-3 for Windows (Farrugia, 1997) and Mercury (Bruno <i>et al.</i>, 2002)'
_computing_publication_material 'WinGX (Farrugia, 1999)'
_computing_structure_refinement 'SHELXL97 (Sheldrick, 2008)'
_computing_structure_solution 'SHELXS97 (Sheldrick, 2008)'
_diffrn_ambient_temperature 290(2)
_diffrn_measured_fraction_theta_full 1.000
_diffrn_measured_fraction_theta_max 1.000
_diffrn_measurement_device '\k-geometry diffractometer'
_diffrn_measurement_device_type 'Enraf--Nonius CAD-4'
_diffrn_measurement_method 'Non-profiled \w/2\q'
_diffrn_radiation_monochromator graphite
_diffrn_radiation_source 'fine-focus sealed tube'
_diffrn_radiation_type MoK\a
_diffrn_radiation_wavelength 0.71073
_diffrn_reflns_av_R_equivalents 0.0535
_diffrn_reflns_av_sigmaI/netI 0.0595
_diffrn_reflns_limit_h_max 7
_diffrn_reflns_limit_h_min -7
_diffrn_reflns_limit_k_max 7
_diffrn_reflns_limit_k_min -7
_diffrn_reflns_limit_l_max 10
_diffrn_reflns_limit_l_min -10
_diffrn_reflns_number 2155
_diffrn_reflns_theta_full 29.96
_diffrn_reflns_theta_max 29.96
_diffrn_reflns_theta_min 2.92
_diffrn_standards_decay_% 2
_diffrn_standards_interval_time 120
_diffrn_standards_number 3
_exptl_absorpt_coefficient_mu 0.112
_exptl_absorpt_correction_type none
_exptl_crystal_colour colorless
_exptl_crystal_density_diffrn 1.470
_exptl_crystal_density_method 'not measured'
_exptl_crystal_description prismatic
_exptl_crystal_F_000 86
_exptl_crystal_size_max 0.27
_exptl_crystal_size_mid 0.25
_exptl_crystal_size_min 0.25
_refine_diff_density_max 0.284
_refine_diff_density_min -0.231
_refine_ls_extinction_method none
_refine_ls_goodness_of_fit_ref 1.033
_refine_ls_hydrogen_treatment constr
_refine_ls_matrix_type full
_refine_ls_number_parameters 75
_refine_ls_number_reflns 1078
_refine_ls_number_restraints 88
_refine_ls_restrained_S_all 1.018
_refine_ls_R_factor_all 0.0773
_refine_ls_R_factor_gt 0.0530
_refine_ls_shift/su_max 0.001
_refine_ls_shift/su_mean 0.001
_refine_ls_structure_factor_coef Fsqd
_refine_ls_weighting_details 'calc w=1/[\s^2^(Fo^2^)+(0.0786P)^2^+0.0033P] where P=(Fo^2^+2Fc^2^)/3'
_refine_ls_weighting_scheme calc
_refine_ls_wR_factor_gt 0.1319
_refine_ls_wR_factor_ref 0.1479
_reflns_number_gt 755
_reflns_number_total 1078
_reflns_threshold_expression I>2\s(I)
_cod_data_source_file lh2998.cif
_cod_data_source_block I
_cod_depositor_comments
;
The following automatic conversions were performed:

'_chemical_melting_point' value 'not measured' was changed to '?' -
the value is undefined or not given.

Automatic conversion script
Id: cif_fix_values 1646 2011-03-28 12:23:43Z adriana 
;
_cod_database_code 2226209
_cod_database_fobs_code 2226209

loop_
_symmetry_equiv_pos_as_xyz
'x, y, z'
'-x, -y, -z'

loop_
_atom_site_type_symbol
_atom_site_label
_atom_site_fract_x
_atom_site_fract_y
_atom_site_fract_z
_atom_site_U_iso_or_equiv
_atom_site_adp_type
_atom_site_calc_flag
_atom_site_refinement_flags
_atom_site_occupancy
_atom_site_disorder_assembly
_atom_site_disorder_group
B B1 -0.001(3) -0.298(2) 0.2892(18) 0.0268(10) Uani d PDU 0.50 A -1
O O1 -0.243(3) -0.393(3) 0.318(3) 0.0399(19) Uani d PDU 0.50 A -1
H H1 -0.2184 -0.4584 0.4092 0.060 Uiso calc PR 0.50 A -1
O O2 0.236(2) -0.334(2) 0.404(2) 0.0351(15) Uani d PDU 0.50 A -1
H H2A 0.3669 -0.3158 0.3510 0.053 Uiso calc PR 0.50 A -1
C C1 0.0096(17) 0.113(2) -0.1593(16) 0.0246(10) Uani d PDU 0.50 A -1
C C2 -0.2061(18) -0.068(2) -0.1647(17) 0.0314(10) Uani d PDU 0.50 A -1
H H2 -0.3512 -0.1021 -0.2661 0.038 Uiso calc PR 0.50 A -1
C C3 -0.207(2) -0.197(2) -0.0217(17) 0.0314(10) Uani d PDU 0.50 A -1
H H3 -0.3529 -0.3166 -0.0282 0.038 Uiso calc PR 0.50 A -1
C C4 0.0069(18) -0.150(2) 0.1318(16) 0.0246(10) Uani d PDU 0.50 A -1
C C5 0.2219(19) 0.029(2) 0.1375(17) 0.0314(10) Uani d PDU 0.50 A -1
H H5 0.3670 0.0634 0.2389 0.038 Uiso calc PR 0.50 A -1
C C6 0.223(2) 0.158(2) -0.0057(17) 0.0314(10) Uani d PDU 0.50 A -1
H H6 0.3685 0.2776 0.0010 0.038 Uiso calc PR 0.50 A -1
C C7 0.016(2) 0.256(2) -0.3128(15) 0.0268(10) Uani d PDU 0.50 A -1
O O3 0.237(3) 0.341(3) -0.344(3) 0.0399(19) Uani d PDU 0.50 A -1
N N1 -0.212(3) 0.283(3) -0.415(3) 0.0351(15) Uani d PDU 0.50 A -1
H H1A -0.2112 0.3606 -0.5051 0.042 Uiso calc P 0.50 B -1
H H1B -0.3631 0.2237 -0.3916 0.042 Uiso calc P 0.50 C -1

loop_
_atom_site_aniso_label
_atom_site_aniso_U_11
_atom_site_aniso_U_22
_atom_site_aniso_U_33
_atom_site_aniso_U_12
_atom_site_aniso_U_13
_atom_site_aniso_U_23
B1 0.0340(13) 0.027(3) 0.024(2) 0.0062(15) 0.0098(12) 0.011(2)
O1 0.0295(7) 0.054(5) 0.048(4) 0.002(2) 0.0081(18) 0.035(4)
O2 0.0282(18) 0.046(4) 0.0412(16) 0.006(2) 0.0081(15) 0.029(3)
C1 0.0301(11) 0.028(3) 0.020(3) 0.0076(11) 0.0089(11) 0.0097(19)
C2 0.0331(11) 0.038(3) 0.024(3) -0.0005(12) -0.0004(12) 0.0137(19)
C3 0.0329(11) 0.034(3) 0.030(3) -0.0018(12) 0.0048(12) 0.015(2)
C4 0.0301(11) 0.028(3) 0.020(3) 0.0076(11) 0.0089(11) 0.0097(19)
C5 0.0331(11) 0.038(3) 0.024(3) -0.0005(12) -0.0004(12) 0.0137(19)
C6 0.0329(11) 0.034(3) 0.030(3) -0.0018(12) 0.0048(12) 0.015(2)
C7 0.0340(13) 0.027(3) 0.024(2) 0.0062(15) 0.0098(12) 0.011(2)
O3 0.0295(7) 0.054(5) 0.048(4) 0.002(2) 0.0081(18) 0.035(4)
N1 0.0282(18) 0.046(4) 0.0412(16) 0.006(2) 0.0081(15) 0.029(3)

loop_
_atom_type_symbol
_atom_type_description
_atom_type_scat_dispersion_real
_atom_type_scat_dispersion_imag
_atom_type_scat_source
C C 0.0033 0.0016 'International Tables Vol C Tables 4.2.6.8 and 6.1.1.4'
H H 0.0000 0.0000 'International Tables Vol C Tables 4.2.6.8 and 6.1.1.4'
B B 0.0013 0.0007 'International Tables Vol C Tables 4.2.6.8 and 6.1.1.4'
N N 0.0061 0.0033 'International Tables Vol C Tables 4.2.6.8 and 6.1.1.4'
O O 0.0106 0.0060 'International Tables Vol C Tables 4.2.6.8 and 6.1.1.4'

loop_
_geom_angle_atom_site_label_1
_geom_angle_atom_site_label_2
_geom_angle_atom_site_label_3
_geom_angle_site_symmetry_1
_geom_angle_site_symmetry_3
_geom_angle
_geom_angle_publ_flag
O1 B1 O2 . . 118.9(15) ?
O1 B1 C4 . . 119.4(13) ?
O2 B1 C4 . . 121.6(12) ?
C6 C1 C2 . . 117.8(5) ?
C6 C1 C7 . . 120.0(7) ?
C2 C1 C7 . . 122.2(7) ?
C3 C2 C1 . . 121.1(5) ?
C3 C2 H2 . . 119.5 ?
C1 C2 H2 . . 119.5 ?
C2 C3 C4 . . 120.8(5) ?
C2 C3 H3 . . 119.6 ?
C4 C3 H3 . . 119.6 ?
C3 C4 C5 . . 118.2(5) ?
C3 C4 B1 . . 119.5(8) ?
C5 C4 B1 . . 122.2(8) ?
C6 C5 C4 . . 120.8(5) ?
C6 C5 H5 . . 119.6 ?
C4 C5 H5 . . 119.6 ?
C5 C6 C1 . . 121.2(6) ?
C5 C6 H6 . . 119.4 ?
C1 C6 H6 . . 119.4 ?
O3 C7 N1 . . 120.8(16) ?
O3 C7 C1 . . 120.4(13) ?
N1 C7 C1 . . 118.8(13) ?
C7 N1 H1A . . 120.0 ?
C7 N1 H1B . . 120.0 ?
H1A N1 H1B . . 120.0 ?

loop_
_geom_bond_atom_site_label_1
_geom_bond_atom_site_label_2
_geom_bond_site_symmetry_2
_geom_bond_distance
_geom_bond_publ_flag
B1 O1 . 1.351(8) ?
B1 O2 . 1.393(8) ?
B1 C4 . 1.546(6) ?
O1 H1 . 0.8200 ?
O2 H2A . 0.8200 ?
C1 C6 . 1.388(8) ?
C1 C2 . 1.397(8) ?
C1 C7 . 1.505(6) ?
C2 C3 . 1.384(8) ?
C2 H2 . 0.9300 ?
C3 C4 . 1.391(8) ?
C3 H3 . 0.9300 ?
C4 C5 . 1.391(8) ?
C5 C6 . 1.384(8) ?
C5 H5 . 0.9300 ?
C6 H6 . 0.9300 ?
C7 O3 . 1.246(7) ?
C7 N1 . 1.298(7) ?
N1 H1A . 0.8600 ?
N1 H1B . 0.8600 ?

loop_
_geom_hbond_atom_site_label_D
_geom_hbond_atom_site_label_H
_geom_hbond_atom_site_label_A
_geom_hbond_site_symmetry_A
_geom_hbond_distance_DH
_geom_hbond_distance_HA
_geom_hbond_distance_DA
_geom_hbond_angle_DHA
O1 H1 O2 2_546 0.82 1.96 2.77(2) 166.9
O2 H2A O1 1_655 0.82 2.05 2.79(2) 148.6
O2 H2A O3 2_655 0.82 2.00 2.73(2) 148.8
N1 H1A O3 2_564 0.86 2.14 2.97(3) 160.7
N1 H1B O1 2_455 0.86 2.30 2.97(2) 135.7
N1 H1B O3 1_455 0.86 2.18 2.90(2) 140.8
